data_2206105
loop_
_publ_author_name
'Lei, Ke-Wei'
'Liu, Wei-Sheng'
'Wang, Da-Qi'

_publ_section_title
;Aqua[2,2'-(naphthalene-2,3-dioxy)bis(<i>N</i>,<i>N</i>-diethylacetamide)]trinitratocerium(III)
 acetonitrile solvate
;
_journal_issue 6
_journal_name_full 'Acta Crystallographica Section E'
_journal_page_first m1243
_journal_page_last m1244
_journal_paper_doi 10.1107/S1600536805016612
_journal_volume 61
_journal_year 2005
_chemical_formula_iupac '[Ce (N O3)3 (C22 H30 N2 O4) (H2 O)], C2 H3 N'
_chemical_formula_moiety 'C22 H32 Ce N5 O14, C2 H3 N'
_chemical_formula_sum 'C24 H35 Ce N6 O14'
_chemical_formula_weight 771.70
_chemical_name_systematic
;
Aqua[2,2'-(naphthylene-2,3-dioxy)bis(N,N-
diethylacetamide)]trinitratocerium(III) acetonitrile solvate
;
_space_group_IT_number 2
_symmetry_cell_setting triclinic
_symmetry_space_group_name_Hall '-P 1'
_symmetry_space_group_name_H-M 'P -1'
_atom_sites_solution_hydrogens geom
_atom_sites_solution_primary direct
_atom_sites_solution_secondary difmap
_audit_creation_method SHELXL-97
_cell_angle_alpha 115.530(10)
_cell_angle_beta 90.890(10)
_cell_angle_gamma 102.366(11)
_cell_formula_units_Z 2
_cell_length_a 8.457(7)
_cell_length_b 13.732(11)
_cell_length_c 15.621(13)
_cell_measurement_reflns_used 6489
_cell_measurement_temperature 295(2)
_cell_measurement_theta_max 25.0
_cell_measurement_theta_min 3.0
_cell_volume 1587(2)
_computing_cell_refinement 'SAINT (Bruker, 1998)'
_computing_data_collection 'SMART (Bruker, 1998)'
_computing_data_reduction SAINT
_computing_molecular_graphics 'SHELXTL (Bruker, 1998)'
_computing_publication_material SHELXTL
_computing_structure_refinement 'SHELXL97 (Sheldrick, 1997)'
_computing_structure_solution 'SHELXS97 (Sheldrick, 1997)'
_diffrn_ambient_temperature 295(2)
_diffrn_measured_fraction_theta_full 0.97
_diffrn_measured_fraction_theta_max 0.97
_diffrn_measurement_device_type 'Bruker SMART CCD area-detector'
_diffrn_measurement_method '\f and \w'
_diffrn_radiation_monochromator graphite
_diffrn_radiation_source 'fine-focus sealed tube'
_diffrn_radiation_type MoK\a
_diffrn_radiation_wavelength 0.71073
_diffrn_reflns_av_R_equivalents 0.0206
_diffrn_reflns_av_sigmaI/netI 0.0401
_diffrn_reflns_limit_h_max 9
_diffrn_reflns_limit_h_min -10
_diffrn_reflns_limit_k_max 16
_diffrn_reflns_limit_k_min -10
_diffrn_reflns_limit_l_max 18
_diffrn_reflns_limit_l_min -18
_diffrn_reflns_number 8010
_diffrn_reflns_theta_full 25.0
_diffrn_reflns_theta_max 25.0
_diffrn_reflns_theta_min 2.7
_diffrn_standards_number 0
_exptl_absorpt_coefficient_mu 1.509
_exptl_absorpt_correction_T_max 0.620
_exptl_absorpt_correction_T_min 0.537
_exptl_absorpt_correction_type multi-scan
_exptl_absorpt_process_details '(SADABS; Bruker, 1998)'
_exptl_crystal_colour colorless
_exptl_crystal_density_diffrn 1.615
_exptl_crystal_density_method 'not measured'
_exptl_crystal_description block
_exptl_crystal_F_000 782
_exptl_crystal_size_max 0.47
_exptl_crystal_size_mid 0.42
_exptl_crystal_size_min 0.35
_refine_diff_density_max 1.29
_refine_diff_density_min -1.05
_refine_ls_extinction_coef 0.126(3)
_refine_ls_extinction_expression Fc^*^=kFc[1+0.001xFc^2^\l^3^/sin(2\q)]^-1/4^
_refine_ls_extinction_method SHELXL97
_refine_ls_goodness_of_fit_ref 1.078
_refine_ls_hydrogen_treatment constr
_refine_ls_matrix_type full
_refine_ls_number_parameters 416
_refine_ls_number_reflns 5429
_refine_ls_number_restraints 1
_refine_ls_restrained_S_all 1.078
_refine_ls_R_factor_all 0.040
_refine_ls_R_factor_gt 0.034
_refine_ls_shift/su_max 0.002
_refine_ls_shift/su_mean 0.000
_refine_ls_structure_factor_coef Fsqd
_refine_ls_weighting_details 'w=1/[\s^2^(Fo^2^)+(0.0433P)^2^+2.3465P] where P=(Fo^2^+2Fc^2^)/3'
_refine_ls_weighting_scheme calc
_refine_ls_wR_factor_gt 0.083
_refine_ls_wR_factor_ref 0.091
_reflns_number_gt 4841
_reflns_number_total 5429
_reflns_threshold_expression I>2\s(I)
_cod_data_source_file xu6005.cif
_cod_data_source_block I
_cod_depositor_comments
;
The following automatic conversions were performed:
'_symmetry_cell_setting' value 'Triclinic' changed to 'triclinic'
according to '/home/saulius/struct/CIF-dictionaries/cif_core.dic'
dictionary named 'cif_core.dic' version 2.4.1 from 2010-06-29.

Automatic conversion script
Id: cif_fix_enum 1527 2010-12-29 10:47:43Z saulius 

The following automatic conversions were performed:

'_symmetry_cell_setting' value 'Triclinic' changed to 'triclinic'
according to /home/saulius/struct/CIF-dictionaries/cif_core.dic
dictionary named 'cif_core.dic' version 2.4.1 from 2010-06-29.

Automatic conversion script
Id: cif_fix_values 1715 2011-07-08 13:25:40Z adriana 
;
_cod_database_code 2206105
_cod_database_fobs_code 2206105

loop_
_symmetry_equiv_pos_as_xyz
'x, y, z'
'-x, -y, -z'

loop_
_atom_site_label
_atom_site_fract_x
_atom_site_fract_y
_atom_site_fract_z
_atom_site_U_iso_or_equiv
_atom_site_adp_type
_atom_site_calc_flag
_atom_site_refinement_flags
_atom_site_occupancy
_atom_site_disorder_assembly
_atom_site_disorder_group
_atom_site_type_symbol
Ce1 0.36837(3) 0.517597(18) 0.712582(15) 0.02900(14) Uani d . 1 . . Ce
N1 0.1675(6) 0.1913(3) 0.4380(3) 0.0598(12) Uani d . 1 A . N
N2 0.7829(4) 0.7463(3) 0.9595(3) 0.0383(8) Uani d . 1 . . N
N3 0.4160(5) 0.6731(3) 0.6144(3) 0.0417(9) Uani d . 1 . . N
N4 0.0527(4) 0.5944(3) 0.7419(3) 0.0410(9) Uani d . 1 . . N
N5 0.1600(5) 0.4475(4) 0.8443(3) 0.0526(11) Uani d . 1 . . N
N6 0.2738(12) -0.0767(5) 0.5026(5) 0.123(3) Uani d . 1 . . N
O1 0.2644(4) 0.3596(2) 0.5598(2) 0.0435(7) Uani d . 1 . . O
O2 0.4049(4) 0.2960(2) 0.6666(2) 0.0384(7) Uani d . 1 . . O
O3 0.5785(4) 0.6525(2) 0.8392(2) 0.0411(7) Uani d . 1 . . O
O4 0.5900(4) 0.4558(2) 0.8157(2) 0.0352(6) Uani d . 1 . . O
O5 0.3685(4) 0.5694(3) 0.5645(2) 0.0436(7) Uani d . 1 . . O
O6 0.4376(5) 0.7061(3) 0.7041(2) 0.0564(9) Uani d . 1 . . O
O7 0.4394(5) 0.7377(3) 0.5792(3) 0.0666(11) Uani d . 1 . . O
O8 0.0804(4) 0.5321(3) 0.6610(2) 0.0508(8) Uani d . 1 . . O
O9 0.1678(4) 0.6383(3) 0.8085(3) 0.0571(9) Uani d . 1 . . O
O10 -0.0819(4) 0.6121(4) 0.7574(3) 0.0650(11) Uani d . 1 . . O
O11 0.1285(5) 0.3973(3) 0.7542(3) 0.0685(11) Uani d . 1 . . O
O12 0.3019(5) 0.5073(4) 0.8756(3) 0.0717(12) Uani d . 1 . . O
O13 0.0614(6) 0.4374(5) 0.8963(4) 0.0981(17) Uani d . 1 . . O
O14 0.6235(4) 0.5017(3) 0.6349(2) 0.0444(8) Uani d . 1 . . O
H1 0.6643 0.4695 0.5859 0.050 Uiso d R 1 . . H
H2 0.7151 0.5357 0.6716 0.050 Uiso d R 1 . . H
C1 0.2460(6) 0.2579(4) 0.5249(3) 0.0385(10) Uani d . 1 . . C
C2 0.3097(7) 0.2071(4) 0.5828(3) 0.0480(12) Uani d . 1 . . C
H2A 0.2196 0.1646 0.5998 0.058 Uiso calc R 1 . . H
H2B 0.3759 0.1576 0.5461 0.058 Uiso calc R 1 . . H
C3 0.1136(8) 0.2412(5) 0.3790(4) 0.0628(16) Uani d . 1 . . C
C4B -0.039(2) 0.2659(19) 0.3973(15) 0.076(3) Uani d P 0.37 A 1 C
H4B1 -0.1182 0.2000 0.3893 0.114 Uiso calc PR 0.37 A 1 H
H4B2 -0.0723 0.2917 0.3534 0.114 Uiso calc PR 0.37 A 1 H
H4B3 -0.0309 0.3227 0.4616 0.114 Uiso calc PR 0.37 A 1 H
H3C 0.1843 0.3151 0.3994 0.050 Uiso d P 0.37 B 1 H
H3D 0.1260 0.1970 0.3130 0.050 Uiso d P 0.37 C 1 H
C4A -0.0642(13) 0.1906(11) 0.3332(8) 0.076(3) Uani d P 0.63 A 2 C
H4A1 -0.1340 0.1953 0.3820 0.114 Uiso calc PR 0.63 A 2 H
H4A2 -0.0772 0.1140 0.2884 0.114 Uiso calc PR 0.63 A 2 H
H4A3 -0.0928 0.2309 0.3005 0.114 Uiso calc PR 0.63 A 2 H
H3A 0.1799 0.2304 0.3275 0.050 Uiso d P 0.63 D 2 H
H3B 0.1304 0.3207 0.4183 0.050 Uiso d P 0.63 E 2 H
C5 0.1191(12) 0.0647(7) 0.3990(6) 0.098(3) Uani d . 1 . . C
H5A 0.1251 0.0428 0.4501 0.117 Uiso calc R 1 A . H
H5B 0.0094 0.0340 0.3653 0.117 Uiso calc R 1 . . H
C7 0.6821(5) 0.6527(3) 0.8968(3) 0.0329(9) Uani d . 1 . . C
C8 0.6891(5) 0.5442(3) 0.8982(3) 0.0374(9) Uani d . 1 . . C
H8A 0.8006 0.5369 0.8978 0.045 Uiso calc R 1 . . H
H8B 0.6492 0.5424 0.9555 0.045 Uiso calc R 1 . . H
C9 0.9187(6) 0.7519(4) 1.0224(4) 0.0527(12) Uani d . 1 . . C
H9A 1.0176 0.7975 1.0154 0.063 Uiso calc R 1 . . H
H9B 0.9345 0.6776 1.0022 0.063 Uiso calc R 1 . . H
C10 0.8929(11) 0.7986(8) 1.1252(5) 0.103(3) Uani d . 1 . . C
H10A 0.9848 0.7991 1.1623 0.154 Uiso calc R 1 . . H
H10B 0.7959 0.7535 1.1330 0.154 Uiso calc R 1 . . H
H10C 0.8813 0.8732 1.1465 0.154 Uiso calc R 1 . . H
C11 0.7711(6) 0.8516(4) 0.9594(3) 0.0464(11) Uani d . 1 . . C
H11A 0.8050 0.9117 1.0234 0.056 Uiso calc R 1 . . H
H11B 0.6583 0.8470 0.9415 0.056 Uiso calc R 1 . . H
C12 0.8741(10) 0.8771(5) 0.8919(5) 0.079(2) Uani d . 1 . . C
H12A 0.8634 0.9461 0.8938 0.119 Uiso calc R 1 . . H
H12B 0.8395 0.8184 0.8283 0.119 Uiso calc R 1 . . H
H12C 0.9861 0.8831 0.9101 0.119 Uiso calc R 1 . . H
C13 0.4612(5) 0.2640(3) 0.7316(3) 0.0341(9) Uani d . 1 . . C
C14 0.4301(6) 0.1574(4) 0.7207(3) 0.0427(10) Uani d . 1 . . C
H14 0.3690 0.0997 0.6652 0.051 Uiso calc R 1 . . H
C15 0.4897(6) 0.1334(4) 0.7932(3) 0.0401(10) Uani d . 1 . . C
C16 0.4579(7) 0.0234(4) 0.7844(4) 0.0544(13) Uani d . 1 . . C
H16 0.3979 -0.0356 0.7293 0.065 Uiso calc R 1 . . H
C17 0.5143(7) 0.0034(5) 0.8558(4) 0.0593(14) Uani d . 1 . . C
H17 0.4934 -0.0691 0.8491 0.071 Uiso calc R 1 . . H
C18 0.6033(7) 0.0913(5) 0.9391(4) 0.0536(13) Uani d . 1 . . C
H18 0.6391 0.0769 0.9880 0.064 Uiso calc R 1 . . H
C19 0.6389(6) 0.1979(4) 0.9501(4) 0.0470(11) Uani d . 1 . . C
H19 0.7001 0.2553 1.0058 0.056 Uiso calc R 1 . . H
C20 0.5827(5) 0.2214(4) 0.8770(3) 0.0378(9) Uani d . 1 . . C
C21 0.6185(5) 0.3307(4) 0.8848(3) 0.0380(10) Uani d . 1 . . C
H21 0.6833 0.3888 0.9387 0.046 Uiso calc R 1 . . H
C22 0.5601(5) 0.3525(3) 0.8149(3) 0.0344(9) Uani d . 1 . . C
C23 0.2422(9) -0.1673(5) 0.4533(5) 0.0682(16) Uani d . 1 . . C
C24 0.2002(8) -0.2848(5) 0.3911(5) 0.081(2) Uani d . 1 . . C
H24A 0.1195 -0.3220 0.4167 0.122 Uiso calc R 1 . . H
H24B 0.2958 -0.3131 0.3862 0.122 Uiso calc R 1 . . H
H24C 0.1571 -0.2977 0.3289 0.122 Uiso calc R 1 . . H
C6 0.2275(14) 0.0317(12) 0.3402(9) 0.144(4) Uani d . 1 A . C
H6A 0.2293 0.0627 0.2956 0.216 Uiso calc R 1 . . H
H6B 0.1988 -0.0481 0.3062 0.216 Uiso calc R 1 . . H
H6C 0.3334 0.0563 0.3761 0.216 Uiso calc R 1 . . H

loop_
_atom_site_aniso_label
_atom_site_aniso_U_11
_atom_site_aniso_U_22
_atom_site_aniso_U_33
_atom_site_aniso_U_12
_atom_site_aniso_U_13
_atom_site_aniso_U_23
Ce1 0.02682(17) 0.02935(17) 0.02670(17) 0.00608(9) 0.00103(9) 0.00915(11)
N1 0.093(4) 0.035(2) 0.040(2) 0.005(2) -0.021(2) 0.0113(18)
N2 0.0374(19) 0.0330(19) 0.0358(19) 0.0002(15) -0.0041(15) 0.0115(16)
N3 0.040(2) 0.042(2) 0.051(2) 0.0130(17) 0.0065(17) 0.027(2)
N4 0.033(2) 0.049(2) 0.045(2) 0.0129(17) 0.0066(17) 0.0226(19)
N5 0.049(3) 0.078(3) 0.055(3) 0.026(2) 0.019(2) 0.046(2)
N6 0.216(9) 0.054(4) 0.086(5) 0.025(5) 0.011(5) 0.024(3)
O1 0.063(2) 0.0275(16) 0.0334(16) 0.0090(14) -0.0071(14) 0.0087(13)
O2 0.0474(17) 0.0291(15) 0.0332(15) 0.0048(13) -0.0093(13) 0.0115(13)
O3 0.0392(17) 0.0333(16) 0.0423(17) 0.0027(13) -0.0101(14) 0.0124(13)
O4 0.0429(16) 0.0265(14) 0.0316(15) 0.0036(12) -0.0048(12) 0.0114(12)
O5 0.0502(19) 0.0409(18) 0.0408(17) 0.0104(15) 0.0075(14) 0.0194(15)
O6 0.085(3) 0.0398(18) 0.0410(19) 0.0151(18) -0.0047(18) 0.0156(15)
O7 0.085(3) 0.054(2) 0.074(3) 0.011(2) 0.009(2) 0.045(2)
O8 0.0451(19) 0.063(2) 0.0410(18) 0.0216(17) 0.0060(15) 0.0168(17)
O9 0.0447(19) 0.063(2) 0.050(2) 0.0216(17) -0.0018(16) 0.0093(17)
O10 0.0347(18) 0.095(3) 0.070(2) 0.0315(19) 0.0184(17) 0.033(2)
O11 0.070(3) 0.068(3) 0.060(2) -0.010(2) 0.004(2) 0.033(2)
O12 0.058(2) 0.110(4) 0.046(2) 0.020(2) 0.0078(18) 0.034(2)
O13 0.088(3) 0.148(5) 0.112(4) 0.050(3) 0.062(3) 0.096(4)
O14 0.0336(16) 0.061(2) 0.0364(16) 0.0158(15) 0.0085(13) 0.0178(15)
C1 0.043(2) 0.036(2) 0.031(2) 0.0015(19) -0.0033(18) 0.0135(19)
C2 0.064(3) 0.031(2) 0.035(2) 0.003(2) -0.012(2) 0.0072(19)
C3 0.096(4) 0.055(3) 0.037(3) 0.007(3) -0.013(3) 0.026(2)
C4B 0.074(6) 0.105(9) 0.075(7) 0.028(6) 0.000(6) 0.060(6)
C4A 0.074(6) 0.105(9) 0.075(7) 0.028(6) 0.000(6) 0.060(6)
C5 0.129(7) 0.088(5) 0.068(4) 0.041(5) -0.015(5) 0.021(4)
C7 0.030(2) 0.034(2) 0.029(2) 0.0023(17) 0.0007(17) 0.0117(17)
C8 0.039(2) 0.033(2) 0.032(2) 0.0013(18) -0.0056(18) 0.0116(18)
C9 0.043(3) 0.045(3) 0.055(3) -0.002(2) -0.011(2) 0.015(2)
C10 0.131(7) 0.117(6) 0.052(4) 0.054(6) -0.014(4) 0.021(4)
C11 0.051(3) 0.032(2) 0.046(3) 0.002(2) -0.004(2) 0.012(2)
C12 0.117(6) 0.051(3) 0.072(4) 0.013(4) 0.025(4) 0.032(3)
C13 0.035(2) 0.034(2) 0.031(2) 0.0089(18) 0.0017(17) 0.0129(18)
C14 0.050(3) 0.030(2) 0.040(2) 0.007(2) -0.003(2) 0.0100(19)
C15 0.044(2) 0.035(2) 0.046(3) 0.0121(19) 0.004(2) 0.020(2)
C16 0.066(3) 0.034(3) 0.060(3) 0.008(2) -0.002(3) 0.020(2)
C17 0.074(4) 0.047(3) 0.074(4) 0.018(3) 0.007(3) 0.041(3)
C18 0.064(3) 0.055(3) 0.056(3) 0.020(3) 0.007(3) 0.034(3)
C19 0.051(3) 0.049(3) 0.044(3) 0.014(2) 0.007(2) 0.023(2)
C20 0.037(2) 0.038(2) 0.039(2) 0.0107(19) 0.0059(18) 0.0166(19)
C21 0.037(2) 0.038(2) 0.034(2) 0.0067(18) -0.0023(18) 0.0123(19)
C22 0.035(2) 0.029(2) 0.033(2) 0.0054(17) 0.0034(17) 0.0099(17)
C23 0.086(4) 0.053(4) 0.064(4) 0.021(3) 0.009(3) 0.022(3)
C24 0.064(4) 0.062(4) 0.087(5) 0.010(3) 0.002(3) 0.008(3)
C6 0.122(9) 0.195(12) 0.149(10) 0.038(9) 0.026(8) 0.107(10)

loop_
_atom_type_symbol
_atom_type_description
_atom_type_scat_dispersion_real
_atom_type_scat_dispersion_imag
_atom_type_scat_source
C C 0.0033 0.0016 'International Tables Vol C Tables 4.2.6.8 and 6.1.1.4'
H H 0.0000 0.0000 'International Tables Vol C Tables 4.2.6.8 and 6.1.1.4'
N N 0.0061 0.0033 'International Tables Vol C Tables 4.2.6.8 and 6.1.1.4'
Ce Ce -0.2486 2.6331 'International Tables Vol C Tables 4.2.6.8 and 6.1.1.4'
O O 0.0106 0.0060 'International Tables Vol C Tables 4.2.6.8 and 6.1.1.4'

loop_
_geom_angle_atom_site_label_1
_geom_angle_atom_site_label_2
_geom_angle_atom_site_label_3
_geom_angle
O3 Ce1 O1 154.95(12)
O3 Ce1 O14 76.76(12)
O1 Ce1 O14 79.11(12)
O3 Ce1 O6 68.99(12)
O1 Ce1 O6 113.53(12)
O14 Ce1 O6 80.69(12)
O3 Ce1 O11 118.60(13)
O1 Ce1 O11 77.12(13)
O14 Ce1 O11 140.21(14)
O6 Ce1 O11 138.35(14)
O3 Ce1 O8 130.17(11)
O1 Ce1 O8 72.70(11)
O14 Ce1 O8 133.53(11)
O6 Ce1 O8 77.83(12)
O11 Ce1 O8 66.95(14)
O3 Ce1 O9 85.85(12)
O1 Ce1 O9 118.93(12)
O14 Ce1 O9 150.62(13)
O6 Ce1 O9 70.96(14)
O11 Ce1 O9 69.08(15)
O8 Ce1 O9 47.80(11)
O3 Ce1 O12 71.12(13)
O1 Ce1 O12 120.91(14)
O14 Ce1 O12 128.61(12)
O6 Ce1 O12 121.11(13)
O11 Ce1 O12 47.49(13)
O8 Ce1 O12 97.69(12)
O9 Ce1 O12 64.60(14)
O3 Ce1 O5 109.95(12)
O1 Ce1 O5 66.03(12)
O14 Ce1 O5 67.69(11)
O6 Ce1 O5 47.70(10)
O11 Ce1 O5 127.60(12)
O8 Ce1 O5 67.32(11)
O9 Ce1 O5 97.21(12)
O12 Ce1 O5 161.81(13)
O3 Ce1 O2 109.16(10)
O1 Ce1 O2 56.95(10)
O14 Ce1 O2 73.99(10)
O6 Ce1 O2 154.17(12)
O11 Ce1 O2 66.33(13)
O8 Ce1 O2 116.51(10)
O9 Ce1 O2 134.80(12)
O12 Ce1 O2 79.98(12)
O5 Ce1 O2 115.40(9)
O3 Ce1 O4 56.94(10)
O1 Ce1 O4 108.23(11)
O14 Ce1 O4 70.48(11)
O6 Ce1 O4 122.69(11)
O11 Ce1 O4 87.33(13)
O8 Ce1 O4 153.65(10)
O9 Ce1 O4 118.89(11)
O12 Ce1 O4 58.51(12)
O5 Ce1 O4 138.11(9)
O2 Ce1 O4 52.72(8)
C1 N1 C3 119.0(4)
C1 N1 C5 122.5(5)
C3 N1 C5 118.3(5)
C7 N2 C9 124.5(4)
C7 N2 C11 118.4(4)
C9 N2 C11 116.7(4)
O7 N3 O5 122.3(4)
O7 N3 O6 122.0(4)
O5 N3 O6 115.7(4)
O10 N4 O8 122.0(4)
O10 N4 O9 120.2(4)
O8 N4 O9 117.8(4)
O13 N5 O12 122.3(5)
O13 N5 O11 122.4(5)
O12 N5 O11 115.3(4)
C1 O1 Ce1 136.9(3)
C13 O2 C2 114.6(3)
C13 O2 Ce1 124.9(2)
C2 O2 Ce1 116.9(3)
C7 O3 Ce1 137.6(3)
C22 O4 C8 115.0(3)
C22 O4 Ce1 123.3(2)
C8 O4 Ce1 116.4(2)
N3 O5 Ce1 95.8(2)
N3 O6 Ce1 100.8(3)
N4 O8 Ce1 97.2(3)
N4 O9 Ce1 96.0(3)
N5 O11 Ce1 98.4(3)
N5 O12 Ce1 95.6(3)
Ce1 O14 H1 146.5
Ce1 O14 H2 117.3
H1 O14 H2 95.6
O1 C1 N1 121.4(4)
O1 C1 C2 119.6(4)
N1 C1 C2 118.9(4)
O2 C2 C1 107.3(4)
O2 C2 H2A 110.2
C1 C2 H2A 110.2
O2 C2 H2B 110.2
C1 C2 H2B 110.2
H2A C2 H2B 108.5
C4B C3 N1 113.0(9)
N1 C3 C4A 114.2(6)
C4B C3 H3C 101.2(11)
N1 C3 H3C 108.6(5)
C4B C3 H3D 116.6(10)
N1 C3 H3D 109.1(5)
H3C C3 H3D 107.6(6)
N1 C3 H3A 109.2(6)
C4A C3 H3A 106.9(6)
N1 C3 H3B 108.7(4)
C4A C3 H3B 109.7(7)
H3A C3 H3B 107.9(6)
C3 C4B H4B1 109.5
C3 C4B H4B2 109.5
C3 C4B H4B3 109.5
C3 C4A H4A1 109.5
C3 C4A H4A2 109.5
H4A1 C4A H4A2 109.5
C3 C4A H4A3 109.5
H4A1 C4A H4A3 109.5
H4A2 C4A H4A3 109.5
C6 C5 N1 103.5(10)
C6 C5 H5A 111.1
N1 C5 H5A 111.1
C6 C5 H5B 111.1
N1 C5 H5B 111.1
H5A C5 H5B 109.0
O3 C7 N2 121.6(4)
O3 C7 C8 119.4(4)
N2 C7 C8 119.0(4)
O4 C8 C7 108.0(3)
O4 C8 H8A 110.1
C7 C8 H8A 110.1
O4 C8 H8B 110.1
C7 C8 H8B 110.1
H8A C8 H8B 108.4
N2 C9 C10 113.5(5)
N2 C9 H9A 108.9
C10 C9 H9A 108.9
N2 C9 H9B 108.9
C10 C9 H9B 108.9
H9A C9 H9B 107.7
C9 C10 H10A 109.5
C9 C10 H10B 109.5
H10A C10 H10B 109.5
C9 C10 H10C 109.5
H10A C10 H10C 109.5
H10B C10 H10C 109.5
N2 C11 C12 111.8(4)
N2 C11 H11A 109.3
C12 C11 H11A 109.3
N2 C11 H11B 109.3
C12 C11 H11B 109.3
H11A C11 H11B 107.9
C11 C12 H12A 109.5
C11 C12 H12B 109.5
H12A C12 H12B 109.5
C11 C12 H12C 109.5
H12A C12 H12C 109.5
H12B C12 H12C 109.5
C14 C13 O2 125.1(4)
C14 C13 C22 119.9(4)
O2 C13 C22 115.0(4)
C13 C14 C15 120.8(4)
C13 C14 H14 119.6
C15 C14 H14 119.6
C20 C15 C14 119.2(4)
C20 C15 C16 118.7(4)
C14 C15 C16 122.1(4)
C17 C16 C15 120.8(5)
C17 C16 H16 119.6
C15 C16 H16 119.6
C16 C17 C18 120.1(5)
C16 C17 H17 120.0
C18 C17 H17 120.0
C19 C18 C17 121.3(5)
C19 C18 H18 119.3
C17 C18 H18 119.3
C18 C19 C20 120.0(5)
C18 C19 H19 120.0
C20 C19 H19 120.0
C15 C20 C19 119.2(4)
C15 C20 C21 118.8(4)
C19 C20 C21 122.0(4)
C22 C21 C20 121.3(4)
C22 C21 H21 119.3
C20 C21 H21 119.3
C21 C22 O4 125.4(4)
C21 C22 C13 119.9(4)
O4 C22 C13 114.7(4)
N6 C23 C24 178.9(8)
C23 C24 H24A 109.5
C23 C24 H24B 109.5
H24A C24 H24B 109.5
C23 C24 H24C 109.5
H24A C24 H24C 109.5
H24B C24 H24C 109.5
C5 C6 H6A 109.5
C5 C6 H6B 109.5
H6A C6 H6B 109.5
C5 C6 H6C 109.5
H6A C6 H6C 109.5
H6B C6 H6C 109.5

loop_
_geom_bond_atom_site_label_1
_geom_bond_atom_site_label_2
_geom_bond_distance
_geom_bond_publ_flag
Ce1 O1 2.415(3) y
Ce1 O2 2.898(4) y
Ce1 O3 2.414(3) y
Ce1 O4 2.931(3) y
Ce1 O5 2.697(4) y
Ce1 O6 2.590(4) y
Ce1 O8 2.628(4) y
Ce1 O9 2.648(4) y
Ce1 O11 2.607(4) y
Ce1 O12 2.672(4) y
Ce1 O14 2.495(3) y
N1 C1 1.327(6) ?
N1 C3 1.481(7) ?
N1 C5 1.528(9) ?
N2 C7 1.325(5) ?
N2 C9 1.467(6) ?
N2 C11 1.472(6) ?
N3 O7 1.215(5) ?
N3 O5 1.259(5) ?
N3 O6 1.269(5) ?
N4 O10 1.221(5) ?
N4 O8 1.243(5) ?
N4 O9 1.253(5) ?
N5 O13 1.201(6) ?
N5 O12 1.252(6) ?
N5 O11 1.265(6) ?
N6 C23 1.113(8) ?
O1 C1 1.232(5) ?
O2 C13 1.381(5) ?
O2 C2 1.422(5) ?
O3 C7 1.245(5) ?
O4 C22 1.382(5) ?
O4 C8 1.421(5) ?
O14 H1 0.8273 ?
O14 H2 0.8642 ?
C1 C2 1.512(7) ?
C2 H2A 0.9700 ?
C2 H2B 0.9700 ?
C3 C4B 1.41(2) ?
C3 C4A 1.531(13) ?
C3 H3C 0.972 ?
C3 H3D 0.966 ?
C3 H3A 0.964 ?
C3 H3B 0.971 ?
C4B H4B1 0.9600 ?
C4B H4B2 0.9600 ?
C4B H4B3 0.9600 ?
C4A H4A1 0.9600 ?
C4A H4A2 0.9600 ?
C4A H4A3 0.9600 ?
C5 C6 1.317(13) ?
C5 H5A 0.9700 ?
C5 H5B 0.9700 ?
C7 C8 1.512(6) ?
C8 H8A 0.9700 ?
C8 H8B 0.9700 ?
C9 C10 1.490(9) ?
C9 H9A 0.9700 ?
C9 H9B 0.9700 ?
C10 H10A 0.9600 ?
C10 H10B 0.9600 ?
C10 H10C 0.9600 ?
C11 C12 1.486(8) ?
C11 H11A 0.9700 ?
C11 H11B 0.9700 ?
C12 H12A 0.9600 ?
C12 H12B 0.9600 ?
C12 H12C 0.9600 ?
C13 C14 1.364(6) ?
C13 C22 1.427(6) ?
C14 C15 1.421(7) ?
C14 H14 0.9300 ?
C15 C20 1.411(6) ?
C15 C16 1.422(7) ?
C16 C17 1.360(8) ?
C16 H16 0.9300 ?
C17 C18 1.394(8) ?
C17 H17 0.9300 ?
C18 C19 1.363(7) ?
C18 H18 0.9300 ?
C19 C20 1.415(7) ?
C19 H19 0.9300 ?
C20 C21 1.416(6) ?
C21 C22 1.361(6) ?
C21 H21 0.9300 ?
C23 C24 1.437(9) ?
C24 H24A 0.9600 ?
C24 H24B 0.9600 ?
C24 H24C 0.9600 ?
C6 H6A 0.9600 ?
C6 H6B 0.9600 ?
C6 H6C 0.9600 ?

loop_
_geom_hbond_atom_site_label_D
_geom_hbond_atom_site_label_H
_geom_hbond_atom_site_label_A
_geom_hbond_site_symmetry_A
_geom_hbond_distance_DH
_geom_hbond_distance_HA
_geom_hbond_distance_DA
_geom_hbond_angle_DHA
_geom_hbond_publ_flag
O14 H1 O5 2_666 0.83 2.17 2.841(5) 138 y
O14 H2 O10 1_655 0.86 1.95 2.811(6) 178 y
C14 H14 N6 . 0.93 2.60 3.505(9) 164 y

loop_
_geom_torsion_atom_site_label_1
_geom_torsion_atom_site_label_2
_geom_torsion_atom_site_label_3
_geom_torsion_atom_site_label_4
_geom_torsion
O3 Ce1 O1 C1 72.1(5)
O14 Ce1 O1 C1 87.8(5)
O6 Ce1 O1 C1 162.6(4)
O11 Ce1 O1 C1 -60.0(5)
O8 Ce1 O1 C1 -129.6(5)
O9 Ce1 O1 C1 -117.0(5)
O12 Ce1 O1 C1 -40.9(5)
O5 Ce1 O1 C1 158.1(5)
O2 Ce1 O1 C1 10.0(4)
O4 Ce1 O1 C1 22.8(5)
O3 Ce1 O2 C13 33.1(3)
O1 Ce1 O2 C13 -170.3(3)
O14 Ce1 O2 C13 102.5(3)
O6 Ce1 O2 C13 114.2(3)
O11 Ce1 O2 C13 -80.6(3)
O8 Ce1 O2 C13 -126.4(3)
O9 Ce1 O2 C13 -70.7(3)
O12 Ce1 O2 C13 -32.8(3)
O5 Ce1 O2 C13 157.5(3)
O4 Ce1 O2 C13 25.1(3)
O3 Ce1 O2 C2 -169.5(3)
O1 Ce1 O2 C2 -12.8(3)
O14 Ce1 O2 C2 -100.1(3)
O6 Ce1 O2 C2 -88.3(4)
O11 Ce1 O2 C2 76.9(3)
O8 Ce1 O2 C2 31.0(3)
O9 Ce1 O2 C2 86.8(3)
O12 Ce1 O2 C2 124.7(3)
O5 Ce1 O2 C2 -45.1(3)
O4 Ce1 O2 C2 -177.5(3)
O1 Ce1 O3 C7 -63.3(5)
O14 Ce1 O3 C7 -79.1(4)
O6 Ce1 O3 C7 -164.1(4)
O11 Ce1 O3 C7 61.3(4)
O8 Ce1 O3 C7 144.2(4)
O9 Ce1 O3 C7 124.7(4)
O12 Ce1 O3 C7 60.1(4)
O5 Ce1 O3 C7 -139.1(4)
O2 Ce1 O3 C7 -11.6(4)
O4 Ce1 O3 C7 -4.0(4)
O3 Ce1 O4 C22 162.8(3)
O1 Ce1 O4 C22 -39.7(3)
O14 Ce1 O4 C22 -110.6(3)
O6 Ce1 O4 C22 -175.0(3)
O11 Ce1 O4 C22 35.8(3)
O8 Ce1 O4 C22 48.0(4)
O9 Ce1 O4 C22 100.1(3)
O12 Ce1 O4 C22 75.9(3)
O5 Ce1 O4 C22 -113.8(3)
O2 Ce1 O4 C22 -26.2(3)
O3 Ce1 O4 C8 9.9(3)
O1 Ce1 O4 C8 167.4(3)
O14 Ce1 O4 C8 96.5(3)
O6 Ce1 O4 C8 32.1(3)
O11 Ce1 O4 C8 -117.1(3)
O8 Ce1 O4 C8 -104.9(3)
O9 Ce1 O4 C8 -52.8(3)
O12 Ce1 O4 C8 -77.0(3)
O5 Ce1 O4 C8 93.3(3)
O2 Ce1 O4 C8 -179.1(3)
O7 N3 O5 Ce1 178.7(4)
O6 N3 O5 Ce1 -1.5(4)
O3 Ce1 O5 N3 -31.3(3)
O1 Ce1 O5 N3 175.4(3)
O14 Ce1 O5 N3 -97.0(3)
O6 Ce1 O5 N3 0.9(2)
O11 Ce1 O5 N3 126.0(3)
O8 Ce1 O5 N3 95.0(3)
O9 Ce1 O5 N3 56.9(3)
O12 Ce1 O5 N3 58.8(5)
O2 Ce1 O5 N3 -155.3(2)
O4 Ce1 O5 N3 -93.6(3)
O7 N3 O6 Ce1 -178.6(4)
O5 N3 O6 Ce1 1.6(4)
O3 Ce1 O6 N3 146.6(3)
O1 Ce1 O6 N3 -6.4(3)
O14 Ce1 O6 N3 67.3(3)
O11 Ce1 O6 N3 -103.5(3)
O8 Ce1 O6 N3 -71.2(3)
O9 Ce1 O6 N3 -120.5(3)
O12 Ce1 O6 N3 -162.9(3)
O5 Ce1 O6 N3 -0.9(2)
O2 Ce1 O6 N3 55.8(4)
O4 Ce1 O6 N3 126.8(3)
O10 N4 O8 Ce1 -168.5(4)
O9 N4 O8 Ce1 10.8(4)
O3 Ce1 O8 N4 -32.8(3)
O1 Ce1 O8 N4 159.0(3)
O14 Ce1 O8 N4 -145.6(3)
O6 Ce1 O8 N4 -81.3(3)
O11 Ce1 O8 N4 76.0(3)
O9 Ce1 O8 N4 -6.1(2)
O12 Ce1 O8 N4 39.0(3)
O5 Ce1 O8 N4 -130.3(3)
O2 Ce1 O8 N4 121.6(3)
O4 Ce1 O8 N4 62.7(4)
O10 N4 O9 Ce1 168.6(4)
O8 N4 O9 Ce1 -10.7(4)
O3 Ce1 O9 N4 165.9(3)
O1 Ce1 O9 N4 -10.3(3)
O14 Ce1 O9 N4 112.5(3)
O6 Ce1 O9 N4 96.7(3)
O11 Ce1 O9 N4 -71.3(3)
O8 Ce1 O9 N4 6.0(2)
O12 Ce1 O9 N4 -123.1(3)
O5 Ce1 O9 N4 56.3(3)
O2 Ce1 O9 N4 -81.0(3)
O4 Ce1 O9 N4 -145.8(3)
O13 N5 O11 Ce1 162.9(5)
O12 N5 O11 Ce1 -18.0(5)
O3 Ce1 O11 N5 8.8(4)
O1 Ce1 O11 N5 167.8(3)
O14 Ce1 O11 N5 113.1(3)
O6 Ce1 O11 N5 -81.1(4)
O8 Ce1 O11 N5 -115.7(3)
O9 Ce1 O11 N5 -64.0(3)
O12 Ce1 O11 N5 10.2(3)
O5 Ce1 O11 N5 -146.8(3)
O2 Ce1 O11 N5 108.5(3)
O4 Ce1 O11 N5 58.4(3)
O13 N5 O12 Ce1 -163.4(5)
O11 N5 O12 Ce1 17.5(5)
O3 Ce1 O12 N5 168.4(3)
O1 Ce1 O12 N5 -36.0(4)
O14 Ce1 O12 N5 -137.3(3)
O6 Ce1 O12 N5 118.8(3)
O11 Ce1 O12 N5 -10.3(3)
O8 Ce1 O12 N5 38.4(3)
O9 Ce1 O12 N5 73.9(3)
O5 Ce1 O12 N5 71.8(5)
O2 Ce1 O12 N5 -77.3(3)
O4 Ce1 O12 N5 -129.4(4)
Ce1 O1 C1 N1 173.0(4)
Ce1 O1 C1 C2 -5.2(7)
C3 N1 C1 O1 5.3(8)
C5 N1 C1 O1 -170.0(6)
C3 N1 C1 C2 -176.4(5)
C5 N1 C1 C2 8.2(9)
C13 O2 C2 C1 174.8(4)
Ce1 O2 C2 C1 15.1(5)
O1 C1 C2 O2 -8.8(6)
N1 C1 C2 O2 172.9(4)
C1 N1 C3 C4B -85.7(12)
C5 N1 C3 C4B 89.8(12)
C1 N1 C3 C4A -131.7(7)
C5 N1 C3 C4A 43.8(10)
C1 N1 C5 C6 -103.3(9)
C3 N1 C5 C6 81.3(9)
Ce1 O3 C7 N2 179.9(3)
Ce1 O3 C7 C8 -2.5(6)
C9 N2 C7 O3 -173.2(4)
C11 N2 C7 O3 -0.5(6)
C9 N2 C7 C8 9.2(6)
C11 N2 C7 C8 -178.0(4)
C22 O4 C8 C7 -169.0(3)
Ce1 O4 C8 C7 -13.9(4)
O3 C7 C8 O4 11.8(5)
N2 C7 C8 O4 -170.6(4)
C7 N2 C9 C10 -110.7(6)
C11 N2 C9 C10 76.4(7)
C7 N2 C11 C12 -88.1(6)
C9 N2 C11 C12 85.3(6)
C2 O2 C13 C14 -0.8(6)
Ce1 O2 C13 C14 157.1(3)
C2 O2 C13 C22 178.6(4)
Ce1 O2 C13 C22 -23.5(5)
O2 C13 C14 C15 -178.1(4)
C22 C13 C14 C15 2.5(7)
C13 C14 C15 C20 -0.2(7)
C13 C14 C15 C16 179.3(5)
C20 C15 C16 C17 0.8(8)
C14 C15 C16 C17 -178.8(5)
C15 C16 C17 C18 0.5(9)
C16 C17 C18 C19 -1.5(9)
C17 C18 C19 C20 1.1(8)
C14 C15 C20 C19 178.5(4)
C16 C15 C20 C19 -1.1(7)
C14 C15 C20 C21 -2.2(6)
C16 C15 C20 C21 178.2(4)
C18 C19 C20 C15 0.2(7)
C18 C19 C20 C21 -179.1(5)
C15 C20 C21 C22 2.4(6)
C19 C20 C21 C22 -178.3(4)
C20 C21 C22 O4 -179.2(4)
C20 C21 C22 C13 -0.2(6)
C8 O4 C22 C21 -0.7(6)
Ce1 O4 C22 C21 -153.9(3)
C8 O4 C22 C13 -179.7(4)
Ce1 O4 C22 C13 27.1(5)
C14 C13 C22 C21 -2.2(6)
O2 C13 C22 C21 178.3(4)
C14 C13 C22 O4 176.9(4)
O2 C13 C22 O4 -2.6(5)
